data_7719255
loop_
_publ_author_name
'Ryan, Aidan'
'Delattre, Hugo'
'Kociok-K&#xf6;hn, Gabriele'
'Johnson, Andrew L.'

_publ_section_title
;
 Synthesis and characterization of Sn(II) complexes supported by amino
 bis-phenoxide ligands.
;
_journal_issue 36
_journal_name_full 'Dalton transactions (Cambridge, England : 2003)'
_journal_page_first 13632
_journal_page_last 13641
_journal_paper_doi 10.1039/d5dt01442e
_journal_volume 54
_journal_year 2025
_chemical_formula_moiety 'C48 H54 N4 O4 Sn2, 3(C5 H5 N)'
_chemical_formula_sum 'C63 H69 N7 O4 Sn2'
_chemical_formula_weight 1225.63
_chemical_properties_physical Air-sensitive,Moisture-sensitive,Oxygen-sensitive
_space_group_crystal_system monoclinic
_space_group_IT_number 14
_space_group_name_Hall '-P 2yn'
_space_group_name_H-M_alt 'P 1 21/n 1'
_atom_sites_solution_hydrogens geom
_atom_sites_solution_primary dual
_audit_creation_method SHELXL-2019/3
_audit_update_record
;
2025-06-19 deposited with the CCDC.	2025-08-06 downloaded from the CCDC.
;
_cell_angle_alpha 90
_cell_angle_beta 91.0062(6)
_cell_angle_gamma 90
_cell_formula_units_Z 4
_cell_length_a 12.16953(8)
_cell_length_b 21.43889(15)
_cell_length_c 21.98942(15)
_cell_measurement_reflns_used 28597
_cell_measurement_temperature 150(2)
_cell_measurement_theta_max 73.0990
_cell_measurement_theta_min 4.0180
_cell_volume 5736.18(7)
_computing_cell_refinement 'CrysAlisPro 1.171.42.56a (Rigaku OD, 2022)'
_computing_data_collection 'CrysAlisPro 1.171.42.56a (Rigaku OD, 2022)'
_computing_data_reduction 'CrysAlisPro 1.171.42.56a (Rigaku OD, 2022)'
_computing_molecular_graphics 'ORTEP3 for Windows - Farrugia, L. J. J. Appl. Crystallogr. 1997, 30, 565'
_computing_publication_material
;
 'WinGX publication routines, Farrugia, 
 L. J., J. Appl. Crystallogr., 1999, 32, 837-838
;
_computing_structure_refinement
;
 SHELXL-2019/2 (Sheldrick, 2019)
 Sheldrick GM (2008) Acta Crystallogr A64:112--122 and 
 C. B. H\"ubschle, G. M. Sheldrick and B. Dittrich
 ShelXle: a Qt graphical user interface for SHELXL
 J. Appl. Cryst., 44, (2011) 1281-1284.
;
_computing_structure_solution
; 
 SHELXT
 Sheldrick, G. M. (2008). Acta Cryst. A64, 112-122.
;
_diffrn_ambient_environment N~2~
_diffrn_ambient_temperature 150.0(2)
_diffrn_detector 'CCD plate'
_diffrn_detector_area_resol_mean 8.1150
_diffrn_detector_type EosS2
_diffrn_measured_fraction_theta_full 1.000
_diffrn_measured_fraction_theta_max 0.990
_diffrn_measurement_device 'four-circle diffractometer'
_diffrn_measurement_device_type 'SuperNova, Dual, Cu at home/near, EosS2'
_diffrn_measurement_method '\w scans'
_diffrn_radiation_monochromator mirror
_diffrn_radiation_probe x-ray
_diffrn_radiation_type 'Cu K\a'
_diffrn_radiation_wavelength 1.54184
_diffrn_reflns_av_R_equivalents 0.0338
_diffrn_reflns_av_unetI/netI 0.0280
_diffrn_reflns_Laue_measured_fraction_full 1.000
_diffrn_reflns_Laue_measured_fraction_max 0.990
_diffrn_reflns_limit_h_max 11
_diffrn_reflns_limit_h_min -15
_diffrn_reflns_limit_k_max 26
_diffrn_reflns_limit_k_min -26
_diffrn_reflns_limit_l_max 26
_diffrn_reflns_limit_l_min -27
_diffrn_reflns_number 46157
_diffrn_reflns_point_group_measured_fraction_full 1.000
_diffrn_reflns_point_group_measured_fraction_max 0.990
_diffrn_reflns_theta_full 67.684
_diffrn_reflns_theta_max 73.215
_diffrn_reflns_theta_min 4.021
_diffrn_source 'micro-focus sealed X-ray tube'
_diffrn_source_type 'SuperNova (Cu) X-ray Source'
_exptl_absorpt_coefficient_mu 7.345
_exptl_absorpt_correction_T_max 1.000
_exptl_absorpt_correction_T_min 0.472
_exptl_absorpt_correction_type gaussian
_exptl_absorpt_process_details
;
CrysAlisPro 1.171.42.49 (Rigaku Oxford Diffraction, 2022)
Numerical absorption correction based on gaussian integration over
a multifaceted crystal model
Empirical absorption correction using spherical harmonics,
implemented in SCALE3 ABSPACK scaling algorithm.
;
_exptl_crystal_colour colourless
_exptl_crystal_density_diffrn 1.419
_exptl_crystal_description column
_exptl_crystal_F_000 2512
_exptl_crystal_recrystallization_method 'Re-crystallisation from solvent: Pyridine'
_exptl_crystal_size_max 0.792
_exptl_crystal_size_mid 0.065
_exptl_crystal_size_min 0.062
_refine_diff_density_max 0.362
_refine_diff_density_min -0.322
_refine_diff_density_rms 0.056
_refine_ls_extinction_method none
_refine_ls_goodness_of_fit_ref 1.027
_refine_ls_hydrogen_treatment constr
_refine_ls_matrix_type full
_refine_ls_number_parameters 693
_refine_ls_number_reflns 11393
_refine_ls_number_restraints 0
_refine_ls_restrained_S_all 1.027
_refine_ls_R_factor_all 0.0241
_refine_ls_R_factor_gt 0.0225
_refine_ls_shift/su_max 0.002
_refine_ls_shift/su_mean 0.000
_refine_ls_structure_factor_coef Fsqd
_refine_ls_weighting_details 'w=1/[\s^2^(Fo^2^)+(0.0270P)^2^+1.8853P] where P=(Fo^2^+2Fc^2^)/3'
_refine_ls_weighting_scheme calc
_refine_ls_wR_factor_gt 0.0556
_refine_ls_wR_factor_ref 0.0566
_reflns_Friedel_coverage 0.000
_reflns_number_gt 10763
_reflns_number_total 11393
_reflns_threshold_expression 'I > 2\s(I)'
_cod_data_source_file d5dt01442e2.cif
_cod_data_source_block s22alj11
_cod_depositor_comments 'Adding full bibliography for 7719254--7719260.cif.'
_cod_original_sg_symbol_H-M 'P 21/n'
_cod_database_code 7719255
_shelx_shelxl_version_number 2019/3
_shelx_space_group_comment
;
The symmetry employed for this shelxl refinement is uniquely defined
by the following loop, which should always be used as a source of
symmetry information in preference to the above space-group names.
They are only intended as comments.
;
_shelx_estimated_absorpt_t_min 0.068
_shelx_estimated_absorpt_t_max 0.659
_oxdiff_exptl_absorpt_empirical_full_min 0.707
_oxdiff_exptl_absorpt_empirical_full_max 1.578
_oxdiff_exptl_absorpt_empirical_details
;
Empirical correction (ABSPACK) includes:
- Absorption correction using spherical harmonics
- Frame scaling
;

loop_
_space_group_symop_operation_xyz
'x, y, z'
'-x+1/2, y+1/2, -z+1/2'
'-x, -y, -z'
'x-1/2, -y-1/2, z-1/2'

loop_
_atom_site_label
_atom_site_type_symbol
_atom_site_fract_x
_atom_site_fract_y
_atom_site_fract_z
_atom_site_U_iso_or_equiv
_atom_site_adp_type
_atom_site_occupancy
_atom_site_site_symmetry_order
_atom_site_calc_flag
_atom_site_refinement_flags_posn
_atom_site_refinement_flags_adp
_atom_site_refinement_flags_occupancy
_atom_site_disorder_assembly
_atom_site_disorder_group
Sn1 Sn 0.62284(2) 0.45496(2) 0.33939(2) 0.01987(4) Uani 1 1 d . . . . .
Sn2 Sn 0.85590(2) 0.34367(2) 0.44340(2) 0.01957(4) Uani 1 1 d . . . . .
O1 O 0.48591(10) 0.49049(6) 0.29362(5) 0.0233(3) Uani 1 1 d . . . . .
O2 O 0.58437(11) 0.36156(6) 0.33594(6) 0.0247(3) Uani 1 1 d . . . . .
O5 O 0.98810(10) 0.29139(6) 0.47602(6) 0.0234(3) Uani 1 1 d . . . . .
O6 O 0.88837(11) 0.34632(6) 0.35243(6) 0.0247(3) Uani 1 1 d . . . . .
N1 N 0.48629(12) 0.45140(7) 0.42603(6) 0.0179(3) Uani 1 1 d . . . . .
N2 N 1.00012(12) 0.42856(7) 0.44548(6) 0.0178(3) Uani 1 1 d . . . . .
N3 N 0.67331(13) 0.42918(8) 0.23574(7) 0.0247(3) Uani 1 1 d . . . . .
N4 N 0.80306(13) 0.23756(8) 0.41017(7) 0.0260(3) Uani 1 1 d . . . . .
C1 C 0.53314(14) 0.49596(8) 0.47081(7) 0.0196(3) Uani 1 1 d . . . . .
H1A H 0.539863 0.537186 0.450934 0.024 Uiso 1 1 calc R U . . .
H1B H 0.608194 0.481939 0.482277 0.024 Uiso 1 1 calc R U . . .
C2 C 0.96272(14) 0.47171(8) 0.49369(8) 0.0187(3) Uani 1 1 d . . . . .
H2A H 0.955775 0.447758 0.531922 0.022 Uiso 1 1 calc R U . . .
H2B H 0.888566 0.487143 0.482167 0.022 Uiso 1 1 calc R U . . .
C11 C 0.42537(14) 0.53744(8) 0.31631(8) 0.0204(3) Uani 1 1 d . . . . .
C12 C 0.41156(15) 0.59269(9) 0.28233(8) 0.0239(4) Uani 1 1 d . . . . .
C13 C 0.34794(16) 0.64063(9) 0.30560(9) 0.0270(4) Uani 1 1 d . . . . .
H13 H 0.339104 0.677753 0.282434 0.032 Uiso 1 1 calc R U . . .
C14 C 0.29664(16) 0.63634(9) 0.36156(9) 0.0281(4) Uani 1 1 d . . . . .
C15 C 0.30926(15) 0.58109(9) 0.39401(8) 0.0241(4) Uani 1 1 d . . . . .
H15 H 0.274251 0.576806 0.432056 0.029 Uiso 1 1 calc R U . . .
C16 C 0.37213(14) 0.53169(8) 0.37209(8) 0.0202(3) Uani 1 1 d . . . . .
C17 C 0.46278(18) 0.59729(10) 0.22076(9) 0.0321(4) Uani 1 1 d . . . . .
H17A H 0.441594 0.636892 0.201631 0.048 Uiso 1 1 calc R U . . .
H17B H 0.437162 0.562574 0.195225 0.048 Uiso 1 1 calc R U . . .
H17C H 0.542965 0.595413 0.225305 0.048 Uiso 1 1 calc R U . . .
C18 C 0.2261(2) 0.68931(11) 0.38470(10) 0.0398(5) Uani 1 1 d . . . . .
H18A H 0.225525 0.723445 0.355055 0.060 Uiso 1 1 calc R U . . .
H18B H 0.256288 0.704343 0.423618 0.060 Uiso 1 1 calc R U . . .
H18C H 0.150860 0.674354 0.390369 0.060 Uiso 1 1 calc R U . . .
C19 C 0.37527(14) 0.46982(8) 0.40431(8) 0.0204(3) Uani 1 1 d . . . . .
H19A H 0.325823 0.471681 0.439534 0.024 Uiso 1 1 calc R U . . .
H19B H 0.346658 0.437287 0.376274 0.024 Uiso 1 1 calc R U . . .
C21 C 0.49035(15) 0.33193(8) 0.34944(8) 0.0209(3) Uani 1 1 d . . . . .
C22 C 0.44455(16) 0.28984(9) 0.30713(8) 0.0262(4) Uani 1 1 d . . . . .
C23 C 0.35026(17) 0.25719(9) 0.32222(9) 0.0291(4) Uani 1 1 d . . . . .
H23 H 0.319729 0.228636 0.293531 0.035 Uiso 1 1 calc R U . . .
C24 C 0.29879(16) 0.26475(9) 0.37784(9) 0.0268(4) Uani 1 1 d . . . . .
C25 C 0.34492(15) 0.30708(8) 0.41899(8) 0.0233(4) Uani 1 1 d . . . . .
H25 H 0.310879 0.313312 0.457061 0.028 Uiso 1 1 calc R U . . .
C26 C 0.43953(15) 0.34047(8) 0.40578(8) 0.0205(3) Uani 1 1 d . . . . .
C27 C 0.49802(19) 0.28201(11) 0.24638(9) 0.0366(5) Uani 1 1 d . . . . .
H27A H 0.496091 0.321786 0.224416 0.055 Uiso 1 1 calc R U . . .
H27B H 0.458243 0.250312 0.222616 0.055 Uiso 1 1 calc R U . . .
H27C H 0.574517 0.268851 0.252561 0.055 Uiso 1 1 calc R U . . .
C28 C 0.19520(18) 0.22946(10) 0.39242(11) 0.0380(5) Uani 1 1 d . . . . .
H28A H 0.193094 0.221430 0.436261 0.057 Uiso 1 1 calc R U . . .
H28B H 0.194256 0.189721 0.370391 0.057 Uiso 1 1 calc R U . . .
H28C H 0.131005 0.254309 0.380082 0.057 Uiso 1 1 calc R U . . .
C29 C 0.48677(15) 0.38659(8) 0.45046(8) 0.0211(3) Uani 1 1 d . . . . .
H29A H 0.443568 0.385370 0.488175 0.025 Uiso 1 1 calc R U . . .
H29B H 0.563220 0.374436 0.461044 0.025 Uiso 1 1 calc R U . . .
C31 C 0.63387(17) 0.45655(10) 0.18521(9) 0.0306(4) Uani 1 1 d . . . . .
H31 H 0.578555 0.487518 0.188937 0.037 Uiso 1 1 calc R U . . .
C32 C 0.67030(18) 0.44164(11) 0.12776(9) 0.0341(4) Uani 1 1 d . . . . .
H32 H 0.641735 0.462566 0.092837 0.041 Uiso 1 1 calc R U . . .
C33 C 0.74905(18) 0.39568(11) 0.12223(9) 0.0360(5) Uani 1 1 d . . . . .
H33 H 0.775135 0.384198 0.083335 0.043 Uiso 1 1 calc R U . . .
C34 C 0.78919(18) 0.36676(11) 0.17395(10) 0.0361(5) Uani 1 1 d . . . . .
H34 H 0.843088 0.334871 0.171219 0.043 Uiso 1 1 calc R U . . .
C35 C 0.74982(16) 0.38485(10) 0.23008(9) 0.0300(4) Uani 1 1 d . . . . .
H35 H 0.778148 0.365087 0.265709 0.036 Uiso 1 1 calc R U . . .
C41 C 0.85913(18) 0.18585(10) 0.42441(10) 0.0322(4) Uani 1 1 d . . . . .
H41 H 0.918101 0.188843 0.453145 0.039 Uiso 1 1 calc R U . . .
C42 C 0.83533(19) 0.12813(10) 0.39927(10) 0.0366(5) Uani 1 1 d . . . . .
H42 H 0.876860 0.092343 0.410659 0.044 Uiso 1 1 calc R U . . .
C43 C 0.7504(2) 0.12365(11) 0.35747(12) 0.0417(5) Uani 1 1 d . . . . .
H43 H 0.732031 0.084657 0.339456 0.050 Uiso 1 1 calc R U . . .
C44 C 0.6921(2) 0.17682(12) 0.34211(12) 0.0460(6) Uani 1 1 d . . . . .
H44 H 0.633124 0.174995 0.313258 0.055 Uiso 1 1 calc R U . . .
C45 C 0.72094(18) 0.23287(10) 0.36945(11) 0.0368(5) Uani 1 1 d . . . . .
H45 H 0.680685 0.269349 0.358786 0.044 Uiso 1 1 calc R U . . .
C51 C 1.05805(14) 0.30935(8) 0.52071(8) 0.0196(3) Uani 1 1 d . . . . .
C52 C 1.07612(15) 0.26976(8) 0.57092(8) 0.0231(4) Uani 1 1 d . . . . .
C53 C 1.15314(16) 0.28689(9) 0.61544(8) 0.0275(4) Uani 1 1 d . . . . .
H53 H 1.165468 0.259791 0.649054 0.033 Uiso 1 1 calc R U . . .
C54 C 1.21272(16) 0.34217(9) 0.61257(9) 0.0279(4) Uani 1 1 d . . . . .
C55 C 1.19379(14) 0.38095(9) 0.56256(8) 0.0228(3) Uani 1 1 d . . . . .
H55 H 1.233192 0.419050 0.559591 0.027 Uiso 1 1 calc R U . . .
C56 C 1.11816(14) 0.36491(8) 0.51682(8) 0.0195(3) Uani 1 1 d . . . . .
C57 C 1.01595(17) 0.20843(9) 0.57445(9) 0.0289(4) Uani 1 1 d . . . . .
H57A H 0.936820 0.215662 0.569296 0.043 Uiso 1 1 calc R U . . .
H57B H 1.030643 0.189105 0.614150 0.043 Uiso 1 1 calc R U . . .
H57C H 1.041280 0.180666 0.542182 0.043 Uiso 1 1 calc R U . . .
C58 C 1.2968(2) 0.35891(11) 0.66161(11) 0.0434(6) Uani 1 1 d . . . . .
H58A H 1.370671 0.357670 0.644549 0.065 Uiso 1 1 calc R U . . .
H58B H 1.292368 0.328921 0.695106 0.065 Uiso 1 1 calc R U . . .
H58C H 1.281855 0.400961 0.676849 0.065 Uiso 1 1 calc R U . . .
C59 C 1.11051(14) 0.40250(8) 0.45916(8) 0.0198(3) Uani 1 1 d . . . . .
H59A H 1.163781 0.437315 0.462041 0.024 Uiso 1 1 calc R U . . .
H59B H 1.132399 0.375685 0.424777 0.024 Uiso 1 1 calc R U . . .
C61 C 0.98070(15) 0.36141(9) 0.32298(8) 0.0216(3) Uani 1 1 d . . . . .
C62 C 1.01861(16) 0.32103(9) 0.27762(8) 0.0257(4) Uani 1 1 d . . . . .
C63 C 1.11178(17) 0.33711(10) 0.24574(9) 0.0300(4) Uani 1 1 d . . . . .
H63 H 1.137218 0.309574 0.215199 0.036 Uiso 1 1 calc R U . . .
C64 C 1.16949(16) 0.39232(10) 0.25694(8) 0.0284(4) Uani 1 1 d . . . . .
C65 C 1.13083(15) 0.43147(9) 0.30225(8) 0.0247(4) Uani 1 1 d . . . . .
H65 H 1.169080 0.469150 0.310947 0.030 Uiso 1 1 calc R U . . .
C66 C 1.03751(15) 0.41692(8) 0.33524(8) 0.0214(3) Uani 1 1 d . . . . .
C67 C 0.95723(19) 0.26077(10) 0.26591(9) 0.0340(4) Uani 1 1 d . . . . .
H67A H 0.962703 0.234135 0.302058 0.051 Uiso 1 1 calc R U . . .
H67B H 0.989430 0.239156 0.231227 0.051 Uiso 1 1 calc R U . . .
H67C H 0.879771 0.269959 0.256858 0.051 Uiso 1 1 calc R U . . .
C68 C 1.27010(18) 0.40906(12) 0.22084(10) 0.0403(5) Uani 1 1 d . . . . .
H68A H 1.255021 0.446615 0.196697 0.060 Uiso 1 1 calc R U . . .
H68B H 1.288257 0.374473 0.193668 0.060 Uiso 1 1 calc R U . . .
H68C H 1.332155 0.416933 0.248802 0.060 Uiso 1 1 calc R U . . .
C69 C 0.99800(15) 0.45960(8) 0.38458(8) 0.0214(3) Uani 1 1 d . . . . .
H69A H 1.045165 0.497208 0.386218 0.026 Uiso 1 1 calc R U . . .
H69B H 0.922011 0.473164 0.374680 0.026 Uiso 1 1 calc R U . . .
N1S N 0.44676(19) 0.51775(10) 0.07208(11) 0.0494(5) Uani 1 1 d . . . . .
C1S C 0.3858(2) 0.56801(12) 0.06039(10) 0.0412(5) Uani 1 1 d . . . . .
H1S H 0.418142 0.607846 0.066854 0.049 Uiso 1 1 calc R U . . .
C2S C 0.2784(2) 0.56560(13) 0.03945(11) 0.0449(5) Uani 1 1 d . . . . .
H2S H 0.238218 0.602916 0.032167 0.054 Uiso 1 1 calc R U . . .
C3S C 0.2305(2) 0.50857(14) 0.02928(13) 0.0533(6) Uani 1 1 d . . . . .
H3S H 0.156870 0.505447 0.014593 0.064 Uiso 1 1 calc R U . . .
C4S C 0.2925(3) 0.45580(13) 0.04100(14) 0.0558(7) Uani 1 1 d . . . . .
H4S H 0.262316 0.415451 0.034354 0.067 Uiso 1 1 calc R U . . .
C5S C 0.3986(3) 0.46268(13) 0.06244(14) 0.0562(7) Uani 1 1 d . . . . .
H5S H 0.440022 0.426048 0.070893 0.067 Uiso 1 1 calc R U . . .
N2S N 0.9146(2) 0.53827(13) 0.24698(15) 0.0686(8) Uani 1 1 d . . . . .
C6S C 0.9534(3) 0.51255(14) 0.19629(17) 0.0682(10) Uani 1 1 d . . . . .
H6S H 0.910498 0.481488 0.176226 0.082 Uiso 1 1 calc R U . . .
C7S C 1.0507(3) 0.52873(15) 0.17233(14) 0.0670(9) Uani 1 1 d . . . . .
H7S H 1.075271 0.509659 0.136018 0.080 Uiso 1 1 calc R U . . .
C8S C 1.1125(3) 0.57241(17) 0.20084(17) 0.0698(9) Uani 1 1 d . . . . .
H8S H 1.181363 0.584373 0.184848 0.084 Uiso 1 1 calc R U . . .
C9S C 1.0755(2) 0.59915(14) 0.25255(14) 0.0582(7) Uani 1 1 d . . . . .
H9S H 1.118313 0.629886 0.273135 0.070 Uiso 1 1 calc R U . . .
C10S C 0.9776(2) 0.58171(14) 0.27437(12) 0.0540(7) Uani 1 1 d . . . . .
H10S H 0.952136 0.600829 0.310457 0.065 Uiso 1 1 calc R U . . .
N3S N 1.0201(2) 0.40800(13) 0.04094(13) 0.0639(7) Uani 1 1 d . . . . .
C11S C 1.0066(3) 0.3828(2) -0.01504(15) 0.0718(10) Uani 1 1 d . . . . .
H11S H 0.997748 0.410323 -0.048655 0.086 Uiso 1 1 calc R U . . .
C12S C 1.0051(3) 0.3198(2) -0.02609(15) 0.0771(10) Uani 1 1 d . . . . .
H12S H 0.995350 0.304046 -0.066195 0.093 Uiso 1 1 calc R U . . .
C13S C 1.0177(4) 0.28106(19) 0.02177(18) 0.0903(13) Uani 1 1 d . . . . .
H13S H 1.016119 0.237179 0.015799 0.108 Uiso 1 1 calc R U . . .
C14S C 1.0329(3) 0.30498(16) 0.07892(15) 0.0672(9) Uani 1 1 d . . . . .
H14S H 1.042319 0.278075 0.112940 0.081 Uiso 1 1 calc R U . . .
C15S C 1.0342(2) 0.36796(14) 0.08624(12) 0.0519(6) Uani 1 1 d . . . . .
H15S H 1.045993 0.384113 0.126050 0.062 Uiso 1 1 calc R U . . .

loop_
_atom_site_aniso_label
_atom_site_aniso_U_11
_atom_site_aniso_U_22
_atom_site_aniso_U_33
_atom_site_aniso_U_23
_atom_site_aniso_U_13
_atom_site_aniso_U_12
Sn1 0.02099(6) 0.02008(6) 0.01858(6) -0.00226(4) 0.00184(4) -0.00173(4)
Sn2 0.02048(6) 0.01827(6) 0.01997(6) -0.00126(4) 0.00086(4) -0.00036(4)
O1 0.0280(6) 0.0235(6) 0.0185(6) -0.0007(5) 0.0012(5) 0.0055(5)
O2 0.0275(6) 0.0187(6) 0.0281(6) -0.0017(5) 0.0075(5) 0.0008(5)
O5 0.0277(6) 0.0185(6) 0.0236(6) -0.0001(5) -0.0062(5) -0.0001(5)
O6 0.0263(6) 0.0280(7) 0.0198(6) -0.0013(5) -0.0014(5) -0.0049(5)
N1 0.0202(7) 0.0165(7) 0.0169(6) -0.0020(5) -0.0005(5) -0.0015(5)
N2 0.0211(7) 0.0164(7) 0.0158(6) 0.0001(5) 0.0002(5) 0.0003(5)
N3 0.0246(7) 0.0257(8) 0.0241(7) -0.0014(6) 0.0039(6) -0.0014(6)
N4 0.0275(8) 0.0231(8) 0.0273(8) -0.0013(6) 0.0002(6) -0.0025(6)
C1 0.0204(8) 0.0199(8) 0.0186(8) -0.0037(6) 0.0014(7) -0.0034(7)
C2 0.0203(8) 0.0171(8) 0.0188(8) -0.0022(6) 0.0018(6) -0.0011(7)
C11 0.0209(8) 0.0196(8) 0.0206(8) -0.0029(6) -0.0024(6) 0.0004(7)
C12 0.0259(9) 0.0248(9) 0.0210(8) 0.0012(7) -0.0001(7) 0.0009(7)
C13 0.0313(9) 0.0224(9) 0.0272(9) 0.0037(7) 0.0000(7) 0.0045(8)
C14 0.0295(9) 0.0244(10) 0.0303(10) -0.0021(8) 0.0003(8) 0.0072(8)
C15 0.0230(8) 0.0282(9) 0.0211(8) -0.0001(7) 0.0025(7) 0.0034(7)
C16 0.0190(8) 0.0211(8) 0.0204(8) -0.0008(7) -0.0018(6) -0.0012(7)
C17 0.0458(12) 0.0270(10) 0.0239(9) 0.0051(8) 0.0068(8) 0.0068(9)
C18 0.0494(13) 0.0328(11) 0.0376(11) 0.0030(9) 0.0096(10) 0.0184(10)
C19 0.0201(8) 0.0210(8) 0.0199(8) -0.0003(7) 0.0001(6) -0.0031(7)
C21 0.0244(8) 0.0162(8) 0.0222(8) -0.0002(6) 0.0004(7) 0.0019(7)
C22 0.0326(10) 0.0228(9) 0.0231(9) -0.0052(7) 0.0003(7) 0.0027(7)
C23 0.0360(10) 0.0214(9) 0.0298(9) -0.0079(7) -0.0044(8) -0.0017(8)
C24 0.0259(9) 0.0188(9) 0.0357(10) -0.0023(7) -0.0010(7) -0.0009(7)
C25 0.0284(9) 0.0172(8) 0.0246(9) -0.0003(7) 0.0040(7) 0.0013(7)
C26 0.0256(8) 0.0151(8) 0.0207(8) -0.0001(6) -0.0008(7) 0.0013(7)
C27 0.0486(12) 0.0369(12) 0.0243(10) -0.0105(8) 0.0026(9) -0.0030(10)
C28 0.0343(11) 0.0282(11) 0.0516(13) -0.0051(9) 0.0028(9) -0.0079(9)
C29 0.0276(9) 0.0173(8) 0.0184(8) -0.0008(6) 0.0005(6) -0.0007(7)
C31 0.0351(10) 0.0288(10) 0.0280(10) 0.0004(8) 0.0028(8) 0.0065(8)
C32 0.0408(11) 0.0388(12) 0.0228(9) 0.0029(8) 0.0009(8) 0.0058(9)
C33 0.0396(11) 0.0456(13) 0.0230(9) -0.0052(9) 0.0042(8) 0.0059(10)
C34 0.0351(11) 0.0449(13) 0.0286(10) -0.0021(9) 0.0040(8) 0.0146(10)
C35 0.0271(9) 0.0376(11) 0.0252(9) 0.0006(8) 0.0003(7) 0.0047(8)
C41 0.0390(11) 0.0237(10) 0.0337(10) 0.0004(8) -0.0082(8) -0.0028(8)
C42 0.0436(12) 0.0241(10) 0.0419(12) -0.0008(9) -0.0079(9) 0.0002(9)
C43 0.0436(12) 0.0278(11) 0.0532(14) -0.0113(10) -0.0076(10) -0.0055(9)
C44 0.0413(12) 0.0358(12) 0.0602(15) -0.0099(11) -0.0234(11) -0.0019(10)
C45 0.0314(10) 0.0280(11) 0.0507(13) -0.0032(9) -0.0104(9) 0.0013(8)
C51 0.0220(8) 0.0186(8) 0.0181(8) -0.0016(6) -0.0002(6) 0.0031(7)
C52 0.0271(9) 0.0192(8) 0.0230(8) 0.0021(7) 0.0015(7) 0.0019(7)
C53 0.0357(10) 0.0257(9) 0.0211(8) 0.0051(7) -0.0036(7) 0.0037(8)
C54 0.0300(10) 0.0280(10) 0.0254(9) 0.0015(7) -0.0070(8) 0.0020(8)
C55 0.0221(8) 0.0206(9) 0.0256(9) 0.0008(7) -0.0025(7) -0.0013(7)
C56 0.0209(8) 0.0199(8) 0.0176(8) 0.0004(6) 0.0013(6) 0.0029(7)
C57 0.0399(11) 0.0199(9) 0.0268(9) 0.0052(7) -0.0009(8) -0.0014(8)
C58 0.0495(13) 0.0393(12) 0.0405(12) 0.0077(10) -0.0233(11) -0.0063(11)
C59 0.0205(8) 0.0196(8) 0.0192(8) 0.0008(6) 0.0021(6) 0.0011(6)
C61 0.0253(8) 0.0224(9) 0.0169(8) 0.0016(7) -0.0036(6) 0.0002(7)
C62 0.0303(9) 0.0255(9) 0.0210(8) -0.0015(7) -0.0045(7) 0.0031(8)
C63 0.0351(10) 0.0345(11) 0.0205(9) -0.0040(8) -0.0010(7) 0.0080(8)
C64 0.0268(9) 0.0389(11) 0.0194(8) 0.0028(8) -0.0004(7) 0.0027(8)
C65 0.0264(9) 0.0280(10) 0.0194(8) 0.0033(7) -0.0039(7) -0.0023(7)
C66 0.0280(9) 0.0209(8) 0.0152(7) 0.0016(6) -0.0034(6) 0.0020(7)
C67 0.0462(12) 0.0247(10) 0.0308(10) -0.0079(8) -0.0020(9) 0.0007(9)
C68 0.0333(11) 0.0557(15) 0.0320(11) -0.0008(10) 0.0075(9) -0.0014(10)
C69 0.0296(9) 0.0174(8) 0.0172(8) 0.0022(6) -0.0021(7) 0.0001(7)
N1S 0.0524(12) 0.0392(11) 0.0563(13) -0.0074(10) -0.0065(10) 0.0082(10)
C1S 0.0509(13) 0.0372(12) 0.0353(11) -0.0021(9) -0.0021(10) 0.0021(10)
C2S 0.0497(13) 0.0463(14) 0.0383(12) 0.0045(10) -0.0046(10) 0.0050(11)
C3S 0.0487(14) 0.0605(18) 0.0507(15) -0.0013(13) -0.0013(12) -0.0076(13)
C4S 0.0603(17) 0.0453(15) 0.0625(17) -0.0095(13) 0.0142(14) -0.0098(13)
C5S 0.0629(17) 0.0390(14) 0.0669(18) -0.0058(12) 0.0057(14) 0.0094(13)
N2S 0.0464(13) 0.0550(15) 0.104(2) 0.0257(15) -0.0034(14) 0.0033(12)
C6S 0.081(2) 0.0385(15) 0.083(2) -0.0038(15) -0.0424(19) 0.0018(15)
C7S 0.103(3) 0.0544(18) 0.0437(15) 0.0040(13) -0.0011(16) 0.0216(18)
C8S 0.0601(18) 0.068(2) 0.082(2) 0.0194(18) 0.0208(16) -0.0052(16)
C9S 0.0547(16) 0.0526(17) 0.0666(18) -0.0039(14) -0.0167(14) -0.0096(13)
C10S 0.0665(17) 0.0529(16) 0.0425(13) 0.0086(12) -0.0012(12) 0.0198(14)
N3S 0.0594(15) 0.0650(17) 0.0673(16) 0.0019(13) -0.0004(12) -0.0075(13)
C11S 0.0504(16) 0.107(3) 0.0580(18) 0.0276(19) -0.0072(14) -0.0131(18)
C12S 0.077(2) 0.103(3) 0.0509(18) -0.0180(19) -0.0125(16) -0.017(2)
C13S 0.130(4) 0.067(2) 0.073(2) -0.0240(19) -0.030(2) 0.003(2)
C14S 0.089(2) 0.0575(18) 0.0541(17) -0.0051(14) -0.0171(16) 0.0027(17)
C15S 0.0498(14) 0.0615(17) 0.0442(14) -0.0099(12) -0.0011(11) -0.0013(13)

loop_
_atom_type_symbol
_atom_type_description
_atom_type_scat_dispersion_real
_atom_type_scat_dispersion_imag
_atom_type_scat_source
C C 0.0181 0.0091 'International Tables Vol C Tables 4.2.6.8 and 6.1.1.4'
H H 0.0000 0.0000 'International Tables Vol C Tables 4.2.6.8 and 6.1.1.4'
N N 0.0311 0.0180 'International Tables Vol C Tables 4.2.6.8 and 6.1.1.4'
O O 0.0492 0.0322 'International Tables Vol C Tables 4.2.6.8 and 6.1.1.4'
Sn Sn 0.0259 5.4591 'International Tables Vol C Tables 4.2.6.8 and 6.1.1.4'

loop_
_exptl_crystal_face_index_h
_exptl_crystal_face_index_k
_exptl_crystal_face_index_l
_exptl_crystal_face_perp_dist
0 14 0 0.0230
0 -14 0 0.0337
7 -1 5 0.4276
0 -10 10 0.0564
0 10 -10 0.0010
0 1 14 0.0610
0 -1 -14 0.0010
0 11 9 0.0433
-8 -1 -4 0.3000

loop_
_geom_angle_atom_site_label_1
_geom_angle_atom_site_label_2
_geom_angle_atom_site_label_3
_geom_angle
_geom_angle_site_symmetry_1
_geom_angle_site_symmetry_3
_geom_angle_publ_flag
O2 Sn1 O1 99.15(5) . . ?
O2 Sn1 N3 78.79(5) . . ?
O1 Sn1 N3 80.97(5) . . ?
O2 Sn1 N1 81.23(5) . . ?
O1 Sn1 N1 81.09(5) . . ?
N3 Sn1 N1 150.55(5) . . ?
O6 Sn2 O5 100.99(5) . . ?
O6 Sn2 N4 77.89(5) . . ?
O5 Sn2 N4 78.55(5) . . ?
O6 Sn2 N2 81.48(5) . . ?
O5 Sn2 N2 81.32(5) . . ?
N4 Sn2 N2 147.67(5) . . ?
C11 O1 Sn1 122.25(10) . . ?
C21 O2 Sn1 130.15(11) . . ?
C51 O5 Sn2 125.02(11) . . ?
C61 O6 Sn2 130.84(11) . . ?
C19 N1 C1 112.46(13) . . ?
C19 N1 C29 111.30(13) . . ?
C1 N1 C29 111.31(13) . . ?
C19 N1 Sn1 110.74(10) . . ?
C1 N1 Sn1 103.26(9) . . ?
C29 N1 Sn1 107.38(10) . . ?
C59 N2 C2 112.24(13) . . ?
C59 N2 C69 110.56(13) . . ?
C2 N2 C69 111.19(13) . . ?
C59 N2 Sn2 111.04(10) . . ?
C2 N2 Sn2 103.89(9) . . ?
C69 N2 Sn2 107.65(10) . . ?
C35 N3 C31 118.32(17) . . ?
C35 N3 Sn1 115.83(13) . . ?
C31 N3 Sn1 125.81(13) . . ?
C45 N4 C41 117.92(18) . . ?
C45 N4 Sn2 117.13(14) . . ?
C41 N4 Sn2 124.43(13) . . ?
N1 C1 C1 115.26(17) . 3_666 ?
N1 C1 H1A 108.5 . . ?
C1 C1 H1A 108.5 3_666 . ?
N1 C1 H1B 108.5 . . ?
C1 C1 H1B 108.5 3_666 . ?
H1A C1 H1B 107.5 . . ?
N2 C2 C2 115.68(17) . 3_766 ?
N2 C2 H2A 108.4 . . ?
C2 C2 H2A 108.4 3_766 . ?
N2 C2 H2B 108.4 . . ?
C2 C2 H2B 108.4 3_766 . ?
H2A C2 H2B 107.4 . . ?
O1 C11 C16 121.46(16) . . ?
O1 C11 C12 119.48(16) . . ?
C16 C11 C12 119.01(16) . . ?
C13 C12 C11 119.25(17) . . ?
C13 C12 C17 121.69(17) . . ?
C11 C12 C17 119.03(17) . . ?
C12 C13 C14 122.53(18) . . ?
C12 C13 H13 118.7 . . ?
C14 C13 H13 118.7 . . ?
C15 C14 C13 117.56(17) . . ?
C15 C14 C18 121.59(18) . . ?
C13 C14 C18 120.80(18) . . ?
C14 C15 C16 121.67(17) . . ?
C14 C15 H15 119.2 . . ?
C16 C15 H15 119.2 . . ?
C15 C16 C11 119.95(17) . . ?
C15 C16 C19 121.03(16) . . ?
C11 C16 C19 118.76(16) . . ?
C12 C17 H17A 109.5 . . ?
C12 C17 H17B 109.5 . . ?
H17A C17 H17B 109.5 . . ?
C12 C17 H17C 109.5 . . ?
H17A C17 H17C 109.5 . . ?
H17B C17 H17C 109.5 . . ?
C14 C18 H18A 109.5 . . ?
C14 C18 H18B 109.5 . . ?
H18A C18 H18B 109.5 . . ?
C14 C18 H18C 109.5 . . ?
H18A C18 H18C 109.5 . . ?
H18B C18 H18C 109.5 . . ?
N1 C19 C16 113.78(14) . . ?
N1 C19 H19A 108.8 . . ?
C16 C19 H19A 108.8 . . ?
N1 C19 H19B 108.8 . . ?
C16 C19 H19B 108.8 . . ?
H19A C19 H19B 107.7 . . ?
O2 C21 C22 119.09(16) . . ?
O2 C21 C26 121.42(16) . . ?
C22 C21 C26 119.45(17) . . ?
C23 C22 C21 119.05(17) . . ?
C23 C22 C27 121.82(18) . . ?
C21 C22 C27 119.13(18) . . ?
C22 C23 C24 122.47(17) . . ?
C22 C23 H23 118.8 . . ?
C24 C23 H23 118.8 . . ?
C25 C24 C23 117.63(17) . . ?
C25 C24 C28 121.15(18) . . ?
C23 C24 C28 121.21(18) . . ?
C26 C25 C24 121.70(17) . . ?
C26 C25 H25 119.1 . . ?
C24 C25 H25 119.1 . . ?
C25 C26 C21 119.69(16) . . ?
C25 C26 C29 120.75(16) . . ?
C21 C26 C29 119.55(16) . . ?
C22 C27 H27A 109.5 . . ?
C22 C27 H27B 109.5 . . ?
H27A C27 H27B 109.5 . . ?
C22 C27 H27C 109.5 . . ?
H27A C27 H27C 109.5 . . ?
H27B C27 H27C 109.5 . . ?
C24 C28 H28A 109.5 . . ?
C24 C28 H28B 109.5 . . ?
H28A C28 H28B 109.5 . . ?
C24 C28 H28C 109.5 . . ?
H28A C28 H28C 109.5 . . ?
H28B C28 H28C 109.5 . . ?
N1 C29 C26 112.29(14) . . ?
N1 C29 H29A 109.1 . . ?
C26 C29 H29A 109.1 . . ?
N1 C29 H29B 109.1 . . ?
C26 C29 H29B 109.1 . . ?
H29A C29 H29B 107.9 . . ?
N3 C31 C32 122.74(19) . . ?
N3 C31 H31 118.6 . . ?
C32 C31 H31 118.6 . . ?
C33 C32 C31 118.63(19) . . ?
C33 C32 H32 120.7 . . ?
C31 C32 H32 120.7 . . ?
C34 C33 C32 119.02(19) . . ?
C34 C33 H33 120.5 . . ?
C32 C33 H33 120.5 . . ?
C33 C34 C35 119.1(2) . . ?
C33 C34 H34 120.5 . . ?
C35 C34 H34 120.5 . . ?
N3 C35 C34 122.22(19) . . ?
N3 C35 H35 118.9 . . ?
C34 C35 H35 118.9 . . ?
N4 C41 C42 123.09(19) . . ?
N4 C41 H41 118.5 . . ?
C42 C41 H41 118.5 . . ?
C43 C42 C41 118.6(2) . . ?
C43 C42 H42 120.7 . . ?
C41 C42 H42 120.7 . . ?
C42 C43 C44 118.9(2) . . ?
C42 C43 H43 120.6 . . ?
C44 C43 H43 120.6 . . ?
C43 C44 C45 119.0(2) . . ?
C43 C44 H44 120.5 . . ?
C45 C44 H44 120.5 . . ?
N4 C45 C44 122.5(2) . . ?
N4 C45 H45 118.7 . . ?
C44 C45 H45 118.7 . . ?
O5 C51 C56 121.54(15) . . ?
O5 C51 C52 119.27(16) . . ?
C56 C51 C52 119.09(16) . . ?
C53 C52 C51 119.12(17) . . ?
C53 C52 C57 121.02(17) . . ?
C51 C52 C57 119.81(16) . . ?
C54 C53 C52 122.52(17) . . ?
C54 C53 H53 118.7 . . ?
C52 C53 H53 118.7 . . ?
C53 C54 C55 117.68(17) . . ?
C53 C54 C58 121.00(18) . . ?
C55 C54 C58 121.31(18) . . ?
C56 C55 C54 121.30(17) . . ?
C56 C55 H55 119.3 . . ?
C54 C55 H55 119.3 . . ?
C55 C56 C51 120.29(16) . . ?
C55 C56 C59 120.42(16) . . ?
C51 C56 C59 118.83(15) . . ?
C52 C57 H57A 109.5 . . ?
C52 C57 H57B 109.5 . . ?
H57A C57 H57B 109.5 . . ?
C52 C57 H57C 109.5 . . ?
H57A C57 H57C 109.5 . . ?
H57B C57 H57C 109.5 . . ?
C54 C58 H58A 109.5 . . ?
C54 C58 H58B 109.5 . . ?
H58A C58 H58B 109.5 . . ?
C54 C58 H58C 109.5 . . ?
H58A C58 H58C 109.5 . . ?
H58B C58 H58C 109.5 . . ?
N2 C59 C56 114.58(14) . . ?
N2 C59 H59A 108.6 . . ?
C56 C59 H59A 108.6 . . ?
N2 C59 H59B 108.6 . . ?
C56 C59 H59B 108.6 . . ?
H59A C59 H59B 107.6 . . ?
O6 C61 C66 121.68(16) . . ?
O6 C61 C62 118.73(17) . . ?
C66 C61 C62 119.56(17) . . ?
C63 C62 C61 119.16(18) . . ?
C63 C62 C67 122.15(18) . . ?
C61 C62 C67 118.69(18) . . ?
C62 C63 C64 122.33(18) . . ?
C62 C63 H63 118.8 . . ?
C64 C63 H63 118.8 . . ?
C65 C64 C63 117.56(18) . . ?
C65 C64 C68 121.3(2) . . ?
C63 C64 C68 121.17(19) . . ?
C64 C65 C66 121.78(18) . . ?
C64 C65 H65 119.1 . . ?
C66 C65 H65 119.1 . . ?
C65 C66 C61 119.62(17) . . ?
C65 C66 C69 120.85(17) . . ?
C61 C66 C69 119.53(16) . . ?
C62 C67 H67A 109.5 . . ?
C62 C67 H67B 109.5 . . ?
H67A C67 H67B 109.5 . . ?
C62 C67 H67C 109.5 . . ?
H67A C67 H67C 109.5 . . ?
H67B C67 H67C 109.5 . . ?
C64 C68 H68A 109.5 . . ?
C64 C68 H68B 109.5 . . ?
H68A C68 H68B 109.5 . . ?
C64 C68 H68C 109.5 . . ?
H68A C68 H68C 109.5 . . ?
H68B C68 H68C 109.5 . . ?
N2 C69 C66 111.99(14) . . ?
N2 C69 H69A 109.2 . . ?
C66 C69 H69A 109.2 . . ?
N2 C69 H69B 109.2 . . ?
C66 C69 H69B 109.2 . . ?
H69A C69 H69B 107.9 . . ?
C1S N1S C5S 116.4(2) . . ?
N1S C1S C2S 123.8(2) . . ?
N1S C1S H1S 118.1 . . ?
C2S C1S H1S 118.1 . . ?
C3S C2S C1S 119.0(3) . . ?
C3S C2S H2S 120.5 . . ?
C1S C2S H2S 120.5 . . ?
C2S C3S C4S 118.1(3) . . ?
C2S C3S H3S 121.0 . . ?
C4S C3S H3S 121.0 . . ?
C5S C4S C3S 118.8(3) . . ?
C5S C4S H4S 120.6 . . ?
C3S C4S H4S 120.6 . . ?
N1S C5S C4S 123.9(3) . . ?
N1S C5S H5S 118.1 . . ?
C4S C5S H5S 118.1 . . ?
C6S N2S C10S 116.9(3) . . ?
N2S C6S C7S 123.0(3) . . ?
N2S C6S H6S 118.5 . . ?
C7S C6S H6S 118.5 . . ?
C8S C7S C6S 118.9(3) . . ?
C8S C7S H7S 120.6 . . ?
C6S C7S H7S 120.6 . . ?
C7S C8S C9S 119.5(3) . . ?
C7S C8S H8S 120.3 . . ?
C9S C8S H8S 120.3 . . ?
C10S C9S C8S 119.4(3) . . ?
C10S C9S H9S 120.3 . . ?
C8S C9S H9S 120.3 . . ?
N2S C10S C9S 122.4(3) . . ?
N2S C10S H10S 118.8 . . ?
C9S C10S H10S 118.8 . . ?
C15S N3S C11S 116.0(3) . . ?
N3S C11S C12S 123.7(3) . . ?
N3S C11S H11S 118.1 . . ?
C12S C11S H11S 118.1 . . ?
C13S C12S C11S 117.9(3) . . ?
C13S C12S H12S 121.1 . . ?
C11S C12S H12S 121.1 . . ?
C12S C13S C14S 119.9(4) . . ?
C12S C13S H13S 120.1 . . ?
C14S C13S H13S 120.1 . . ?
C15S C14S C13S 118.9(3) . . ?
C15S C14S H14S 120.6 . . ?
C13S C14S H14S 120.6 . . ?
N3S C15S C14S 123.6(3) . . ?
N3S C15S H15S 118.2 . . ?
C14S C15S H15S 118.2 . . ?

loop_
_geom_bond_atom_site_label_1
_geom_bond_atom_site_label_2
_geom_bond_distance
_geom_bond_site_symmetry_2
_geom_bond_publ_flag
Sn1 O2 2.0576(13) . ?
Sn1 O1 2.0763(12) . ?
Sn1 N3 2.4344(15) . ?
Sn1 N1 2.5512(14) . ?
Sn2 O6 2.0467(13) . ?
Sn2 O5 2.0780(12) . ?
Sn2 N4 2.4710(16) . ?
Sn2 N2 2.5281(14) . ?
O1 C11 1.348(2) . ?
O2 C21 1.346(2) . ?
O5 C51 1.345(2) . ?
O6 C61 1.346(2) . ?
N1 C19 1.479(2) . ?
N1 C1 1.479(2) . ?
N1 C29 1.490(2) . ?
N2 C59 1.481(2) . ?
N2 C2 1.485(2) . ?
N2 C69 1.495(2) . ?
N3 C35 1.338(3) . ?
N3 C31 1.338(3) . ?
N4 C45 1.334(3) . ?
N4 C41 1.336(3) . ?
C1 C1 1.538(3) 3_666 ?
C1 H1A 0.9900 . ?
C1 H1B 0.9900 . ?
C2 C2 1.537(3) 3_766 ?
C2 H2A 0.9900 . ?
C2 H2B 0.9900 . ?
C11 C16 1.403(2) . ?
C11 C12 1.409(3) . ?
C12 C13 1.390(3) . ?
C12 C17 1.504(2) . ?
C13 C14 1.393(3) . ?
C13 H13 0.9500 . ?
C14 C15 1.390(3) . ?
C14 C18 1.517(3) . ?
C15 C16 1.397(3) . ?
C15 H15 0.9500 . ?
C16 C19 1.504(2) . ?
C17 H17A 0.9800 . ?
C17 H17B 0.9800 . ?
C17 H17C 0.9800 . ?
C18 H18A 0.9800 . ?
C18 H18B 0.9800 . ?
C18 H18C 0.9800 . ?
C19 H19A 0.9900 . ?
C19 H19B 0.9900 . ?
C21 C22 1.404(3) . ?
C21 C26 1.406(2) . ?
C22 C23 1.389(3) . ?
C22 C27 1.506(3) . ?
C23 C24 1.393(3) . ?
C23 H23 0.9500 . ?
C24 C25 1.393(3) . ?
C24 C28 1.509(3) . ?
C25 C26 1.391(3) . ?
C25 H25 0.9500 . ?
C26 C29 1.501(2) . ?
C27 H27A 0.9800 . ?
C27 H27B 0.9800 . ?
C27 H27C 0.9800 . ?
C28 H28A 0.9800 . ?
C28 H28B 0.9800 . ?
C28 H28C 0.9800 . ?
C29 H29A 0.9900 . ?
C29 H29B 0.9900 . ?
C31 C32 1.384(3) . ?
C31 H31 0.9500 . ?
C32 C33 1.381(3) . ?
C32 H32 0.9500 . ?
C33 C34 1.377(3) . ?
C33 H33 0.9500 . ?
C34 C35 1.387(3) . ?
C34 H34 0.9500 . ?
C35 H35 0.9500 . ?
C41 C42 1.384(3) . ?
C41 H41 0.9500 . ?
C42 C43 1.375(3) . ?
C42 H42 0.9500 . ?
C43 C44 1.381(3) . ?
C43 H43 0.9500 . ?
C44 C45 1.386(3) . ?
C44 H44 0.9500 . ?
C45 H45 0.9500 . ?
C51 C56 1.401(3) . ?
C51 C52 1.407(2) . ?
C52 C53 1.393(3) . ?
C52 C57 1.508(3) . ?
C53 C54 1.391(3) . ?
C53 H53 0.9500 . ?
C54 C55 1.395(3) . ?
C54 C58 1.517(3) . ?
C55 C56 1.394(2) . ?
C55 H55 0.9500 . ?
C56 C59 1.504(2) . ?
C57 H57A 0.9800 . ?
C57 H57B 0.9800 . ?
C57 H57C 0.9800 . ?
C58 H58A 0.9800 . ?
C58 H58B 0.9800 . ?
C58 H58C 0.9800 . ?
C59 H59A 0.9900 . ?
C59 H59B 0.9900 . ?
C61 C66 1.400(3) . ?
C61 C62 1.405(3) . ?
C62 C63 1.387(3) . ?
C62 C67 1.512(3) . ?
C63 C64 1.396(3) . ?
C63 H63 0.9500 . ?
C64 C65 1.391(3) . ?
C64 C68 1.514(3) . ?
C65 C66 1.394(3) . ?
C65 H65 0.9500 . ?
C66 C69 1.505(2) . ?
C67 H67A 0.9800 . ?
C67 H67B 0.9800 . ?
C67 H67C 0.9800 . ?
C68 H68A 0.9800 . ?
C68 H68B 0.9800 . ?
C68 H68C 0.9800 . ?
C69 H69A 0.9900 . ?
C69 H69B 0.9900 . ?
N1S C1S 1.331(3) . ?
N1S C5S 1.333(4) . ?
C1S C2S 1.379(3) . ?
C1S H1S 0.9500 . ?
C2S C3S 1.371(4) . ?
C2S H2S 0.9500 . ?
C3S C4S 1.381(4) . ?
C3S H3S 0.9500 . ?
C4S C5S 1.375(4) . ?
C4S H4S 0.9500 . ?
C5S H5S 0.9500 . ?
N2S C6S 1.337(5) . ?
N2S C10S 1.342(4) . ?
C6S C7S 1.350(5) . ?
C6S H6S 0.9500 . ?
C7S C8S 1.348(5) . ?
C7S H7S 0.9500 . ?
C8S C9S 1.357(5) . ?
C8S H8S 0.9500 . ?
C9S C10S 1.345(4) . ?
C9S H9S 0.9500 . ?
C10S H10S 0.9500 . ?
N3S C15S 1.324(4) . ?
N3S C11S 1.351(4) . ?
C11S C12S 1.373(5) . ?
C11S H11S 0.9500 . ?
C12S C13S 1.348(5) . ?
C12S H12S 0.9500 . ?
C13S C14S 1.367(4) . ?
C13S H13S 0.9500 . ?
C14S C15S 1.360(4) . ?
C14S H14S 0.9500 . ?
C15S H15S 0.9500 . ?

loop_
_geom_torsion_atom_site_label_1
_geom_torsion_atom_site_label_2
_geom_torsion_atom_site_label_3
_geom_torsion_atom_site_label_4
_geom_torsion
_geom_torsion_site_symmetry_1
_geom_torsion_site_symmetry_2
_geom_torsion_site_symmetry_3
_geom_torsion_site_symmetry_4
_geom_torsion_publ_flag
C19 N1 C1 C1 60.4(2) . . . 3_666 ?
C29 N1 C1 C1 -65.3(2) . . . 3_666 ?
Sn1 N1 C1 C1 179.80(17) . . . 3_666 ?
C59 N2 C2 C2 58.7(2) . . . 3_766 ?
C69 N2 C2 C2 -65.7(2) . . . 3_766 ?
Sn2 N2 C2 C2 178.75(16) . . . 3_766 ?
Sn1 O1 C11 C16 -60.5(2) . . . . ?
Sn1 O1 C11 C12 122.00(15) . . . . ?
O1 C11 C12 C13 179.20(17) . . . . ?
C16 C11 C12 C13 1.6(3) . . . . ?
O1 C11 C12 C17 1.4(3) . . . . ?
C16 C11 C12 C17 -176.19(17) . . . . ?
C11 C12 C13 C14 -0.1(3) . . . . ?
C17 C12 C13 C14 177.67(19) . . . . ?
C12 C13 C14 C15 -1.1(3) . . . . ?
C12 C13 C14 C18 -178.8(2) . . . . ?
C13 C14 C15 C16 0.8(3) . . . . ?
C18 C14 C15 C16 178.48(19) . . . . ?
C14 C15 C16 C11 0.7(3) . . . . ?
C14 C15 C16 C19 -173.40(17) . . . . ?
O1 C11 C16 C15 -179.44(16) . . . . ?
C12 C11 C16 C15 -1.9(3) . . . . ?
O1 C11 C16 C19 -5.2(2) . . . . ?
C12 C11 C16 C19 172.30(16) . . . . ?
C1 N1 C19 C16 61.48(18) . . . . ?
C29 N1 C19 C16 -172.84(14) . . . . ?
Sn1 N1 C19 C16 -53.47(16) . . . . ?
C15 C16 C19 N1 -119.47(17) . . . . ?
C11 C16 C19 N1 66.4(2) . . . . ?
Sn1 O2 C21 C22 129.37(15) . . . . ?
Sn1 O2 C21 C26 -53.1(2) . . . . ?
O2 C21 C22 C23 177.12(17) . . . . ?
C26 C21 C22 C23 -0.5(3) . . . . ?
O2 C21 C22 C27 -3.7(3) . . . . ?
C26 C21 C22 C27 178.66(18) . . . . ?
C21 C22 C23 C24 0.3(3) . . . . ?
C27 C22 C23 C24 -178.86(19) . . . . ?
C22 C23 C24 C25 0.3(3) . . . . ?
C22 C23 C24 C28 178.85(19) . . . . ?
C23 C24 C25 C26 -0.6(3) . . . . ?
C28 C24 C25 C26 -179.17(18) . . . . ?
C24 C25 C26 C21 0.4(3) . . . . ?
C24 C25 C26 C29 179.04(17) . . . . ?
O2 C21 C26 C25 -177.36(16) . . . . ?
C22 C21 C26 C25 0.2(3) . . . . ?
O2 C21 C26 C29 3.9(3) . . . . ?
C22 C21 C26 C29 -178.51(16) . . . . ?
C19 N1 C29 C26 53.68(18) . . . . ?
C1 N1 C29 C26 179.99(14) . . . . ?
Sn1 N1 C29 C26 -67.67(15) . . . . ?
C25 C26 C29 N1 -117.20(18) . . . . ?
C21 C26 C29 N1 61.5(2) . . . . ?
C35 N3 C31 C32 -1.1(3) . . . . ?
Sn1 N3 C31 C32 176.70(16) . . . . ?
N3 C31 C32 C33 1.4(3) . . . . ?
C31 C32 C33 C34 -0.6(4) . . . . ?
C32 C33 C34 C35 -0.3(4) . . . . ?
C31 N3 C35 C34 0.2(3) . . . . ?
Sn1 N3 C35 C34 -177.90(17) . . . . ?
C33 C34 C35 N3 0.6(4) . . . . ?
C45 N4 C41 C42 -0.5(3) . . . . ?
Sn2 N4 C41 C42 -171.93(17) . . . . ?
N4 C41 C42 C43 0.3(4) . . . . ?
C41 C42 C43 C44 0.1(4) . . . . ?
C42 C43 C44 C45 -0.2(4) . . . . ?
C41 N4 C45 C44 0.3(3) . . . . ?
Sn2 N4 C45 C44 172.4(2) . . . . ?
C43 C44 C45 N4 0.0(4) . . . . ?
Sn2 O5 C51 C56 -57.2(2) . . . . ?
Sn2 O5 C51 C52 126.51(15) . . . . ?
O5 C51 C52 C53 176.45(16) . . . . ?
C56 C51 C52 C53 0.1(3) . . . . ?
O5 C51 C52 C57 -0.9(3) . . . . ?
C56 C51 C52 C57 -177.24(16) . . . . ?
C51 C52 C53 C54 0.6(3) . . . . ?
C57 C52 C53 C54 177.86(19) . . . . ?
C52 C53 C54 C55 -0.5(3) . . . . ?
C52 C53 C54 C58 -179.3(2) . . . . ?
C53 C54 C55 C56 -0.2(3) . . . . ?
C58 C54 C55 C56 178.59(19) . . . . ?
C54 C55 C56 C51 0.9(3) . . . . ?
C54 C55 C56 C59 -171.23(17) . . . . ?
O5 C51 C56 C55 -177.07(16) . . . . ?
C52 C51 C56 C55 -0.8(3) . . . . ?
O5 C51 C56 C59 -4.8(2) . . . . ?
C52 C51 C56 C59 171.45(15) . . . . ?
C2 N2 C59 C56 60.82(19) . . . . ?
C69 N2 C59 C56 -174.39(14) . . . . ?
Sn2 N2 C59 C56 -54.97(16) . . . . ?
C55 C56 C59 N2 -123.05(17) . . . . ?
C51 C56 C59 N2 64.7(2) . . . . ?
Sn2 O6 C61 C66 -51.0(2) . . . . ?
Sn2 O6 C61 C62 130.86(15) . . . . ?
O6 C61 C62 C63 178.05(16) . . . . ?
C66 C61 C62 C63 -0.1(3) . . . . ?
O6 C61 C62 C67 -2.9(3) . . . . ?
C66 C61 C62 C67 178.89(17) . . . . ?
C61 C62 C63 C64 -0.2(3) . . . . ?
C67 C62 C63 C64 -179.17(18) . . . . ?
C62 C63 C64 C65 0.5(3) . . . . ?
C62 C63 C64 C68 -179.19(19) . . . . ?
C63 C64 C65 C66 -0.5(3) . . . . ?
C68 C64 C65 C66 179.18(18) . . . . ?
C64 C65 C66 C61 0.2(3) . . . . ?
C64 C65 C66 C69 179.24(17) . . . . ?
O6 C61 C66 C65 -178.01(16) . . . . ?
C62 C61 C66 C65 0.1(3) . . . . ?
O6 C61 C66 C69 3.0(3) . . . . ?
C62 C61 C66 C69 -178.93(16) . . . . ?
C59 N2 C69 C66 53.65(19) . . . . ?
C2 N2 C69 C66 179.02(14) . . . . ?
Sn2 N2 C69 C66 -67.80(15) . . . . ?
C65 C66 C69 N2 -117.89(18) . . . . ?
C61 C66 C69 N2 61.1(2) . . . . ?
C5S N1S C1S C2S 0.0(4) . . . . ?
N1S C1S C2S C3S -0.6(4) . . . . ?
C1S C2S C3S C4S 0.4(4) . . . . ?
C2S C3S C4S C5S 0.3(4) . . . . ?
C1S N1S C5S C4S 0.7(4) . . . . ?
C3S C4S C5S N1S -0.9(5) . . . . ?
C10S N2S C6S C7S -0.4(4) . . . . ?
N2S C6S C7S C8S 0.6(5) . . . . ?
C6S C7S C8S C9S -0.2(5) . . . . ?
C7S C8S C9S C10S -0.2(5) . . . . ?
C6S N2S C10S C9S -0.1(4) . . . . ?
C8S C9S C10S N2S 0.3(5) . . . . ?
C15S N3S C11S C12S 1.2(5) . . . . ?
N3S C11S C12S C13S 0.0(6) . . . . ?
C11S C12S C13S C14S -0.8(7) . . . . ?
C12S C13S C14S C15S 0.4(7) . . . . ?
C11S N3S C15S C14S -1.7(5) . . . . ?
C13S C14S C15S N3S 1.0(6) . . . . ?

loop_
_exptl_oxdiff_crystal_face_indexfrac_h
_exptl_oxdiff_crystal_face_indexfrac_k
_exptl_oxdiff_crystal_face_indexfrac_l
_exptl_oxdiff_crystal_face_x
_exptl_oxdiff_crystal_face_y
_exptl_oxdiff_crystal_face_z
0.0702 13.9134 -0.1477 0.6863 0.7242 0.0676
0.1366 -13.9097 0.2872 -0.6847 -0.7225 -0.0956
7.3476 -0.6714 4.9660 0.0171 0.0167 -0.9997
0.2573 -9.9348 9.9706 -0.0238 -0.9417 -0.3357
-0.0286 10.0042 -9.9154 0.0240 0.9512 0.3076
-0.0007 1.0218 13.9852 0.7232 -0.5654 -0.3506
0.0007 -1.0218 -13.9852 -0.7232 0.5654 0.3506
0.0059 11.0147 8.9822 0.9819 0.1694 -0.1722
-7.9942 -0.9921 -4.0022 -0.0374 -0.1686 1.0431
